data_7101625
loop_
_publ_author_name
'Agostinho, Magno'
'Braunstein, Pierre'

_publ_section_title
;
 Structurally characterized intermediates in the stepwise insertion of
 CO-ethylene or CO-methyl acrylate into the metal-carbon bond of Pd(II)
 complexes stabilized by (phosphinomethyl)oxazoline ligands.
;
_journal_issue 1
_journal_name_full 'Chemical communications (Cambridge, England)'
_journal_page_first 58
_journal_page_last 60
_journal_paper_doi 10.1039/b613865a
_journal_year 2007
_chemical_formula_moiety 'C46 H50 F6 N2 O14 P2 Pd2 S2'
_chemical_formula_sum 'C46 H50 F6 N2 O14 P2 Pd2 S2'
_chemical_formula_weight 1307.74
_chemical_name_systematic
;
?
;
_space_group_IT_number 2
_symmetry_cell_setting triclinic
_symmetry_space_group_name_Hall '-P 1'
_symmetry_space_group_name_H-M 'P -1'
_atom_sites_solution_hydrogens geom
_atom_sites_solution_primary direct
_atom_sites_solution_secondary difmap
_audit_creation_date 22-1-05
_audit_creation_method SHELXL-97
_cell_angle_alpha 73.4310(16)
_cell_angle_beta 85.1550(15)
_cell_angle_gamma 73.2490(14)
_cell_formula_units_Z 2
_cell_length_a 11.2740(5)
_cell_length_b 14.8270(5)
_cell_length_c 17.4450(9)
_cell_measurement_reflns_used 10765
_cell_measurement_temperature 173(2)
_cell_measurement_theta_max 29.131
_cell_measurement_theta_min 0.998
_cell_volume 2676.4(2)
_computing_cell_refinement 'Denzo (Nonius B.V., 1998)'
_computing_data_collection 'Collect (Nonius B.V., 1998)'
_computing_data_reduction 'Denzo (Nonius B.V., 1998)'
_computing_molecular_graphics 'PLATON 98 (Spek, 1998)'
_computing_publication_material 'SHELXL-97 (Sheldrick, 1997)'
_computing_structure_refinement 'SHELXL-97 (Sheldrick, 1997)'
_computing_structure_solution 'SHELXS-97 (Sheldrick, 1997)'
_diffrn_ambient_temperature 173(2)
_diffrn_measured_fraction_theta_full 0.996
_diffrn_measured_fraction_theta_max 0.996
_diffrn_measurement_device_type KappaCCD
_diffrn_measurement_method '\p scans'
_diffrn_radiation_monochromator graphite
_diffrn_radiation_source 'fine-focus sealed tube'
_diffrn_radiation_type MoK\a
_diffrn_radiation_wavelength 0.71073
_diffrn_reflns_av_R_equivalents 0.0464
_diffrn_reflns_av_sigmaI/netI 0.1106
_diffrn_reflns_limit_h_max 15
_diffrn_reflns_limit_h_min -15
_diffrn_reflns_limit_k_max 20
_diffrn_reflns_limit_k_min -20
_diffrn_reflns_limit_l_max 23
_diffrn_reflns_limit_l_min -23
_diffrn_reflns_number 23205
_diffrn_reflns_theta_full 29.16
_diffrn_reflns_theta_max 29.16
_diffrn_reflns_theta_min 2.86
_exptl_absorpt_coefficient_mu 0.894
_exptl_absorpt_correction_type none
_exptl_crystal_colour 'dark red'
_exptl_crystal_density_diffrn 1.623
_exptl_crystal_density_method 'not measured'
_exptl_crystal_description prism
_exptl_crystal_F_000 1320
_exptl_crystal_size_max 0.14
_exptl_crystal_size_mid 0.14
_exptl_crystal_size_min 0.12
_refine_diff_density_max 1.254
_refine_diff_density_min -1.053
_refine_diff_density_rms 0.143
_refine_ls_extinction_method none
_refine_ls_goodness_of_fit_ref 0.961
_refine_ls_hydrogen_treatment constr
_refine_ls_matrix_type full
_refine_ls_number_parameters 667
_refine_ls_number_reflns 14401
_refine_ls_number_restraints 0
_refine_ls_restrained_S_all 0.961
_refine_ls_R_factor_all 0.1231
_refine_ls_R_factor_gt 0.0511
_refine_ls_shift/su_max 0.002
_refine_ls_shift/su_mean 0.000
_refine_ls_structure_factor_coef Fsqd
_refine_ls_weighting_details 'calc w=1/[\s^2^(Fo^2^)+(0.0642P)^2^+0.0000P] where P=(Fo^2^+2Fc^2^)/3'
_refine_ls_weighting_scheme calc
_refine_ls_wR_factor_gt 0.1110
_refine_ls_wR_factor_ref 0.1375
_reflns_number_gt 8027
_reflns_number_total 14401
_reflns_threshold_expression >2sigma(I)
_cod_data_source_file b613865a.txt
_cod_data_source_block 7a
_cod_original_sg_symbol_H-M P-1
_cod_database_code 7101625

loop_
_symmetry_equiv_pos_as_xyz
'x, y, z'
'-x, -y, -z'

loop_
_atom_site_label
_atom_site_type_symbol
_atom_site_fract_x
_atom_site_fract_y
_atom_site_fract_z
_atom_site_U_iso_or_equiv
_atom_site_adp_type
_atom_site_occupancy
_atom_site_symmetry_multiplicity
_atom_site_calc_flag
Pd1 Pd 0.70276(3) 0.68015(2) 0.282367(19) 0.02726(10) Uani 1 1 d
Pd2 Pd 1.23068(3) 0.31500(2) 0.20280(2) 0.02875(10) Uani 1 1 d
S1 S 0.59708(10) 0.18887(8) 0.59003(8) 0.0380(3) Uani 1 1 d
S2 S 0.58300(11) 0.21125(11) 0.09113(9) 0.0509(3) Uani 1 1 d
P1 P 0.77601(9) 0.80285(7) 0.28258(6) 0.0248(2) Uani 1 1 d
P2 P 1.18037(9) 0.17882(7) 0.21422(7) 0.0247(2) Uani 1 1 d
F1 F 0.7621(3) 0.2835(2) 0.5337(2) 0.0805(10) Uani 1 1 d
F2 F 0.7954(3) 0.1953(2) 0.6532(2) 0.0870(12) Uani 1 1 d
F3 F 0.6515(3) 0.3294(2) 0.6286(2) 0.0887(12) Uani 1 1 d
F4 F 0.7375(3) 0.2905(3) 0.1293(3) 0.1145(17) Uani 1 1 d
F5 F 0.7392(4) 0.1564(5) 0.2050(3) 0.169(2) Uani 1 1 d
F6 F 0.5871(4) 0.2804(5) 0.2089(3) 0.180(3) Uani 1 1 d
O1 O 0.5252(2) 0.93311(19) 0.11180(18) 0.0376(7) Uani 1 1 d
O2 O 0.6180(2) 0.56978(19) 0.28396(19) 0.0345(7) Uani 1 1 d
O3 O 0.8911(3) 0.4407(2) 0.3598(2) 0.0519(9) Uani 1 1 d
O4 O 0.9844(3) 0.5500(2) 0.3742(2) 0.0484(9) Uani 1 1 d
O5 O 1.4591(2) 0.0808(2) 0.36570(18) 0.0374(7) Uani 1 1 d
O6 O 1.3039(3) 0.43561(19) 0.1877(2) 0.0389(7) Uani 1 1 d
O7 O 1.0203(3) 0.5415(2) 0.1321(2) 0.0570(10) Uani 1 1 d
O8 O 0.9329(3) 0.4250(2) 0.12878(19) 0.0435(8) Uani 1 1 d
O9 O 0.5123(3) 0.2612(2) 0.5329(2) 0.0672(11) Uani 1 1 d
O10 O 0.5470(4) 0.1623(3) 0.6686(2) 0.0703(11) Uani 1 1 d
O11 O 0.6723(3) 0.1071(2) 0.5642(2) 0.0532(9) Uani 1 1 d
O12 O 0.5023(5) 0.3055(4) 0.0553(4) 0.145(2) Uani 1 1 d
O13 O 0.5174(3) 0.1478(3) 0.1374(3) 0.0835(14) Uani 1 1 d
O14 O 0.6759(4) 0.1755(5) 0.0431(4) 0.164(3) Uani 1 1 d
N1 N 0.6186(3) 0.7782(2) 0.1776(2) 0.0306(8) Uani 1 1 d
N2 N 1.3347(3) 0.2280(2) 0.3045(2) 0.0297(8) Uani 1 1 d
C1 C 0.5452(5) 0.7684(3) 0.1163(3) 0.0506(14) Uani 1 1 d
H1A H 0.4863 0.7300 0.1410 0.061 Uiso 1 1 calc
H1B H 0.5995 0.7360 0.0786 0.061 Uiso 1 1 calc
C2 C 0.4764(4) 0.8740(3) 0.0737(3) 0.0482(13) Uani 1 1 d
H2A H 0.4943 0.8891 0.0156 0.058 Uiso 1 1 calc
H2B H 0.3858 0.8859 0.0819 0.058 Uiso 1 1 calc
C3 C 0.6008(3) 0.8700(3) 0.1696(3) 0.0310(10) Uani 1 1 d
C4 C 0.6584(4) 0.9080(3) 0.2235(3) 0.0320(10) Uani 1 1 d
H4A H 0.5950 0.9369 0.2590 0.038 Uiso 1 1 calc
H4B H 0.6972 0.9589 0.1916 0.038 Uiso 1 1 calc
C5 C 0.7960(3) 0.8295(3) 0.3746(2) 0.0270(9) Uani 1 1 d
C6 C 0.7127(3) 0.9024(3) 0.4020(3) 0.0306(9) Uani 1 1 d
H6 H 0.6412 0.9424 0.3714 0.037 Uiso 1 1 calc
C7 C 0.7340(4) 0.9170(3) 0.4743(3) 0.0373(11) Uani 1 1 d
H7 H 0.6777 0.9679 0.4927 0.045 Uiso 1 1 calc
C8 C 0.8364(4) 0.8580(3) 0.5192(3) 0.0364(10) Uani 1 1 d
H8 H 0.8512 0.8690 0.5682 0.044 Uiso 1 1 calc
C9 C 0.9177(4) 0.7831(3) 0.4937(3) 0.0381(11) Uani 1 1 d
H9 H 0.9865 0.7408 0.5259 0.046 Uiso 1 1 calc
C10 C 0.8988(4) 0.7699(3) 0.4213(3) 0.0358(10) Uani 1 1 d
H10 H 0.9563 0.7196 0.4029 0.043 Uiso 1 1 calc
C11 C 0.9207(3) 0.8030(3) 0.2296(2) 0.0278(9) Uani 1 1 d
C12 C 0.9745(4) 0.8797(3) 0.2200(3) 0.0369(11) Uani 1 1 d
H12 H 0.9349 0.9325 0.2422 0.044 Uiso 1 1 calc
C13 C 1.0847(4) 0.8795(3) 0.1787(3) 0.0416(11) Uani 1 1 d
H13 H 1.1212 0.9315 0.1726 0.050 Uiso 1 1 calc
C14 C 1.1411(4) 0.8022(4) 0.1463(3) 0.0517(13) Uani 1 1 d
H14 H 1.2169 0.8013 0.1179 0.062 Uiso 1 1 calc
C15 C 1.0885(4) 0.7270(3) 0.1549(3) 0.0502(13) Uani 1 1 d
H15 H 1.1279 0.6744 0.1324 0.060 Uiso 1 1 calc
C16 C 0.9792(4) 0.7279(3) 0.1958(3) 0.0372(11) Uani 1 1 d
H16 H 0.9430 0.6760 0.2011 0.045 Uiso 1 1 calc
C17 C 0.7682(4) 0.5871(3) 0.3908(3) 0.0333(10) Uani 1 1 d
H17 H 0.7810 0.6227 0.4288 0.040 Uiso 1 1 calc
C18 C 0.6651(4) 0.5352(3) 0.4191(3) 0.0404(11) Uani 1 1 d
H18A H 0.6996 0.4718 0.4589 0.048 Uiso 1 1 calc
H18B H 0.5985 0.5760 0.4455 0.048 Uiso 1 1 calc
C19 C 0.6127(4) 0.5181(3) 0.3517(3) 0.0401(11) Uani 1 1 d
C20 C 0.5477(5) 0.4396(3) 0.3661(4) 0.0622(16) Uani 1 1 d
H20A H 0.4618 0.4647 0.3820 0.093 Uiso 1 1 calc
H20B H 0.5900 0.3829 0.4087 0.093 Uiso 1 1 calc
H20C H 0.5489 0.4199 0.3169 0.093 Uiso 1 1 calc
C21 C 0.8849(4) 0.5164(3) 0.3745(3) 0.0378(11) Uani 1 1 d
C22 C 1.1015(5) 0.4893(4) 0.3524(4) 0.0741(19) Uani 1 1 d
H22A H 1.1085 0.4203 0.3795 0.111 Uiso 1 1 calc
H22B H 1.1702 0.5078 0.3688 0.111 Uiso 1 1 calc
H22C H 1.1046 0.4991 0.2944 0.111 Uiso 1 1 calc
C23 C 1.4038(4) 0.2478(3) 0.3631(3) 0.0422(12) Uani 1 1 d
H23A H 1.3479 0.2698 0.4051 0.051 Uiso 1 1 calc
H23B H 1.4464 0.2985 0.3366 0.051 Uiso 1 1 calc
C24 C 1.4972(4) 0.1493(3) 0.3983(3) 0.0473(13) Uani 1 1 d
H24A H 1.5826 0.1516 0.3813 0.057 Uiso 1 1 calc
H24B H 1.4932 0.1303 0.4574 0.057 Uiso 1 1 calc
C25 C 1.3716(3) 0.1347(3) 0.3121(2) 0.0291(9) Uani 1 1 d
C26 C 1.3209(3) 0.0875(3) 0.2628(3) 0.0300(9) Uani 1 1 d
H26A H 1.3003 0.0282 0.2970 0.036 Uiso 1 1 calc
H26B H 1.3822 0.0685 0.2221 0.036 Uiso 1 1 calc
C27 C 1.1514(3) 0.1431(3) 0.1289(2) 0.0274(9) Uani 1 1 d
C28 C 1.2463(4) 0.1057(3) 0.0810(3) 0.0383(11) Uani 1 1 d
H28 H 1.3298 0.0987 0.0928 0.046 Uiso 1 1 calc
C29 C 1.2202(4) 0.0786(3) 0.0161(3) 0.0417(11) Uani 1 1 d
H29 H 1.2859 0.0507 -0.0152 0.050 Uiso 1 1 calc
C30 C 1.0998(4) 0.0920(3) -0.0031(3) 0.0436(12) Uani 1 1 d
H30 H 1.0821 0.0755 -0.0488 0.052 Uiso 1 1 calc
C31 C 1.0047(4) 0.1292(4) 0.0437(3) 0.0531(14) Uani 1 1 d
H31 H 0.9214 0.1370 0.0310 0.064 Uiso 1 1 calc
C32 C 1.0302(4) 0.1551(4) 0.1087(3) 0.0450(12) Uani 1 1 d
H32 H 0.9639 0.1816 0.1404 0.054 Uiso 1 1 calc
C33 C 1.0562(3) 0.1584(3) 0.2832(2) 0.0269(9) Uani 1 1 d
C34 C 1.0460(4) 0.0638(3) 0.3163(3) 0.0362(11) Uani 1 1 d
H34 H 1.1020 0.0107 0.3004 0.043 Uiso 1 1 calc
C35 C 0.9551(4) 0.0466(3) 0.3721(3) 0.0414(11) Uani 1 1 d
H35 H 0.9484 -0.0182 0.3944 0.050 Uiso 1 1 calc
C36 C 0.8735(4) 0.1237(4) 0.3957(3) 0.0415(11) Uani 1 1 d
H36 H 0.8124 0.1116 0.4353 0.050 Uiso 1 1 calc
C37 C 0.8810(4) 0.2185(3) 0.3616(3) 0.0385(11) Uani 1 1 d
H37 H 0.8232 0.2717 0.3763 0.046 Uiso 1 1 calc
C38 C 0.9734(4) 0.2357(3) 0.3058(3) 0.0307(10) Uani 1 1 d
H38 H 0.9797 0.3005 0.2832 0.037 Uiso 1 1 calc
C39 C 1.1451(4) 0.3993(3) 0.0971(3) 0.0363(10) Uani 1 1 d
H39 H 1.1297 0.3591 0.0637 0.044 Uiso 1 1 calc
C40 C 1.2372(5) 0.4583(4) 0.0573(3) 0.0562(14) Uani 1 1 d
H40A H 1.2998 0.4199 0.0269 0.067 Uiso 1 1 calc
H40B H 1.1921 0.5198 0.0189 0.067 Uiso 1 1 calc
C41 C 1.3003(4) 0.4821(3) 0.1163(3) 0.0451(12) Uani 1 1 d
C42 C 1.3669(5) 0.5594(4) 0.0890(4) 0.0761(19) Uani 1 1 d
H42A H 1.4076 0.5638 0.1348 0.114 Uiso 1 1 calc
H42B H 1.3075 0.6226 0.0654 0.114 Uiso 1 1 calc
H42C H 1.4293 0.5427 0.0490 0.114 Uiso 1 1 calc
C43 C 1.0295(4) 0.4632(3) 0.1201(3) 0.0414(12) Uani 1 1 d
C44 C 0.8217(4) 0.4799(4) 0.1603(3) 0.0589(15) Uani 1 1 d
H44A H 0.8383 0.4826 0.2137 0.088 Uiso 1 1 calc
H44B H 0.7559 0.4478 0.1636 0.088 Uiso 1 1 calc
H44C H 0.7954 0.5465 0.1248 0.088 Uiso 1 1 calc
C45 C 0.6652(5) 0.2355(5) 0.1616(4) 0.0696(18) Uani 1 1 d
C46 C 0.7064(5) 0.2519(4) 0.6046(4) 0.0501(13) Uani 1 1 d

loop_
_atom_site_aniso_label
_atom_site_aniso_U_11
_atom_site_aniso_U_22
_atom_site_aniso_U_33
_atom_site_aniso_U_23
_atom_site_aniso_U_13
_atom_site_aniso_U_12
Pd1 0.03257(18) 0.02139(15) 0.0286(2) -0.00624(14) -0.00099(14) -0.00892(12)
Pd2 0.03386(18) 0.02331(16) 0.0296(2) -0.00628(14) 0.00028(14) -0.00968(13)
S1 0.0395(6) 0.0344(6) 0.0396(8) -0.0106(6) 0.0011(5) -0.0095(5)
S2 0.0430(7) 0.0779(9) 0.0471(9) -0.0271(8) 0.0086(6) -0.0328(7)
P1 0.0283(5) 0.0220(5) 0.0257(6) -0.0079(5) -0.0009(4) -0.0081(4)
P2 0.0245(5) 0.0237(5) 0.0277(6) -0.0094(5) -0.0010(4) -0.0067(4)
F1 0.071(2) 0.077(2) 0.093(3) -0.008(2) 0.016(2) -0.0389(18)
F2 0.079(2) 0.074(2) 0.103(3) -0.006(2) -0.057(2) -0.0158(18)
F3 0.087(2) 0.067(2) 0.134(4) -0.061(2) -0.007(2) -0.0201(18)
F4 0.066(2) 0.117(3) 0.208(5) -0.094(4) 0.018(3) -0.055(2)
F5 0.111(4) 0.249(6) 0.113(4) 0.030(4) -0.071(3) -0.055(4)
F6 0.085(3) 0.343(8) 0.222(6) -0.233(6) 0.050(3) -0.087(4)
O1 0.0420(17) 0.0283(14) 0.039(2) -0.0034(14) -0.0189(15) -0.0053(13)
O2 0.0452(17) 0.0286(15) 0.038(2) -0.0111(15) 0.0059(15) -0.0220(13)
O3 0.065(2) 0.0242(15) 0.062(3) -0.0152(17) -0.0057(18) -0.0005(14)
O4 0.0398(18) 0.0456(18) 0.058(3) -0.0163(18) -0.0036(16) -0.0060(15)
O5 0.0347(16) 0.0373(16) 0.039(2) -0.0066(15) -0.0142(14) -0.0077(13)
O6 0.0445(17) 0.0270(15) 0.048(2) -0.0092(16) 0.0096(16) -0.0176(13)
O7 0.062(2) 0.0302(16) 0.080(3) -0.0229(19) 0.005(2) -0.0072(15)
O8 0.0429(18) 0.0411(17) 0.047(2) -0.0167(16) -0.0073(16) -0.0050(14)
O9 0.065(2) 0.050(2) 0.083(3) -0.014(2) -0.033(2) -0.0051(18)
O10 0.090(3) 0.070(2) 0.052(3) -0.017(2) 0.035(2) -0.033(2)
O11 0.061(2) 0.0444(18) 0.059(3) -0.0253(18) 0.0092(18) -0.0132(16)
O12 0.090(4) 0.132(4) 0.145(6) 0.073(4) -0.038(4) -0.029(3)
O13 0.070(3) 0.064(2) 0.123(4) -0.011(3) 0.008(3) -0.046(2)
O14 0.079(3) 0.329(8) 0.203(7) -0.229(7) 0.069(4) -0.105(4)
N1 0.0352(19) 0.0252(17) 0.032(2) -0.0074(16) -0.0043(16) -0.0086(14)
N2 0.0352(18) 0.0284(17) 0.030(2) -0.0077(16) -0.0014(16) -0.0153(14)
C1 0.066(3) 0.038(2) 0.055(4) -0.012(2) -0.029(3) -0.017(2)
C2 0.061(3) 0.044(3) 0.046(3) -0.008(2) -0.021(3) -0.022(2)
C3 0.029(2) 0.035(2) 0.030(3) -0.009(2) -0.0003(19) -0.0085(17)
C4 0.034(2) 0.028(2) 0.033(3) -0.009(2) -0.0042(19) -0.0070(17)
C5 0.033(2) 0.028(2) 0.025(2) -0.0078(18) 0.0005(18) -0.0153(17)
C6 0.028(2) 0.034(2) 0.029(3) -0.010(2) 0.0041(18) -0.0065(17)
C7 0.044(3) 0.040(2) 0.032(3) -0.019(2) 0.008(2) -0.013(2)
C8 0.045(3) 0.045(3) 0.026(3) -0.012(2) -0.001(2) -0.020(2)
C9 0.041(2) 0.043(2) 0.030(3) -0.009(2) -0.009(2) -0.011(2)
C10 0.035(2) 0.038(2) 0.034(3) -0.015(2) -0.006(2) -0.0030(19)
C11 0.030(2) 0.029(2) 0.026(2) -0.0094(19) 0.0002(18) -0.0071(17)
C12 0.047(3) 0.038(2) 0.035(3) -0.015(2) 0.000(2) -0.020(2)
C13 0.045(3) 0.051(3) 0.041(3) -0.016(2) 0.004(2) -0.030(2)
C14 0.040(3) 0.069(3) 0.054(4) -0.024(3) 0.012(2) -0.023(2)
C15 0.042(3) 0.050(3) 0.065(4) -0.028(3) 0.016(3) -0.014(2)
C16 0.035(2) 0.033(2) 0.046(3) -0.015(2) 0.006(2) -0.0102(18)
C17 0.044(2) 0.025(2) 0.027(3) -0.0021(19) -0.005(2) -0.0066(18)
C18 0.053(3) 0.029(2) 0.032(3) -0.002(2) 0.005(2) -0.009(2)
C19 0.039(3) 0.027(2) 0.051(4) -0.008(2) 0.008(2) -0.0090(19)
C20 0.067(3) 0.042(3) 0.081(5) -0.008(3) 0.005(3) -0.032(3)
C21 0.044(3) 0.030(2) 0.030(3) -0.003(2) -0.007(2) 0.0017(19)
C22 0.044(3) 0.068(4) 0.100(6) -0.030(4) 0.001(3) 0.008(3)
C23 0.046(3) 0.042(2) 0.046(3) -0.013(2) -0.011(2) -0.020(2)
C24 0.047(3) 0.051(3) 0.051(4) -0.016(3) -0.016(2) -0.017(2)
C25 0.025(2) 0.038(2) 0.022(2) -0.0037(19) -0.0005(17) -0.0098(17)
C26 0.027(2) 0.0231(19) 0.037(3) -0.0052(19) -0.0051(18) -0.0039(16)
C27 0.028(2) 0.028(2) 0.027(2) -0.0101(19) -0.0011(17) -0.0071(16)
C28 0.024(2) 0.055(3) 0.036(3) -0.017(2) -0.0007(19) -0.0054(19)
C29 0.038(2) 0.056(3) 0.033(3) -0.019(2) 0.004(2) -0.009(2)
C30 0.051(3) 0.058(3) 0.029(3) -0.020(2) -0.003(2) -0.019(2)
C31 0.039(3) 0.095(4) 0.039(3) -0.029(3) 0.003(2) -0.029(3)
C32 0.031(2) 0.069(3) 0.037(3) -0.026(3) 0.000(2) -0.006(2)
C33 0.026(2) 0.034(2) 0.024(2) -0.0080(19) -0.0021(17) -0.0125(17)
C34 0.038(2) 0.032(2) 0.044(3) -0.017(2) 0.004(2) -0.0121(19)
C35 0.048(3) 0.042(2) 0.044(3) -0.014(2) 0.009(2) -0.026(2)
C36 0.037(2) 0.065(3) 0.035(3) -0.023(3) 0.012(2) -0.027(2)
C37 0.032(2) 0.045(3) 0.041(3) -0.021(2) 0.001(2) -0.007(2)
C38 0.033(2) 0.030(2) 0.028(3) -0.0107(19) -0.0047(19) -0.0028(17)
C39 0.042(2) 0.031(2) 0.029(3) -0.006(2) 0.001(2) -0.0019(19)
C40 0.064(3) 0.049(3) 0.035(3) 0.002(3) 0.016(3) -0.003(3)
C41 0.045(3) 0.029(2) 0.054(4) -0.006(2) 0.019(3) -0.010(2)
C42 0.076(4) 0.044(3) 0.099(6) -0.004(3) 0.038(4) -0.029(3)
C43 0.048(3) 0.030(2) 0.036(3) -0.005(2) -0.011(2) 0.003(2)
C44 0.042(3) 0.066(3) 0.069(4) -0.032(3) -0.006(3) -0.001(2)
C45 0.042(3) 0.108(5) 0.079(5) -0.055(4) 0.014(3) -0.028(3)
C46 0.049(3) 0.042(3) 0.058(4) -0.015(3) -0.009(3) -0.006(2)

loop_
_atom_type_symbol
_atom_type_description
_atom_type_scat_dispersion_real
_atom_type_scat_dispersion_imag
_atom_type_scat_source
C C 0.0033 0.0016 'International Tables Vol C Tables 4.2.6.8 and 6.1.1.4'
H H 0.0000 0.0000 'International Tables Vol C Tables 4.2.6.8 and 6.1.1.4'
N N 0.0061 0.0033 'International Tables Vol C Tables 4.2.6.8 and 6.1.1.4'
O O 0.0106 0.0060 'International Tables Vol C Tables 4.2.6.8 and 6.1.1.4'
F F 0.0171 0.0103 'International Tables Vol C Tables 4.2.6.8 and 6.1.1.4'
P P 0.1023 0.0942 'International Tables Vol C Tables 4.2.6.8 and 6.1.1.4'
S S 0.1246 0.1234 'International Tables Vol C Tables 4.2.6.8 and 6.1.1.4'
Pd Pd -0.9988 1.0072 'International Tables Vol C Tables 4.2.6.8 and 6.1.1.4'

loop_
_geom_angle_atom_site_label_1
_geom_angle_atom_site_label_2
_geom_angle_atom_site_label_3
_geom_angle
_geom_angle_publ_flag
C17 Pd1 N1 174.17(15) y
C17 Pd1 O2 82.10(14) y
N1 Pd1 O2 96.10(12) y
C17 Pd1 P1 99.24(11) y
N1 Pd1 P1 82.13(9) y
O2 Pd1 P1 175.29(8) y
C39 Pd2 N2 174.28(15) y
C39 Pd2 O6 82.26(15) y
N2 Pd2 O6 95.33(12) y
C39 Pd2 P2 99.99(12) y
N2 Pd2 P2 81.72(9) y
O6 Pd2 P2 172.10(8) y
O9 S1 O10 114.7(2) ?
O9 S1 O11 116.1(2) ?
O10 S1 O11 113.7(2) ?
O9 S1 C46 103.8(2) ?
O10 S1 C46 102.0(3) ?
O11 S1 C46 104.3(2) ?
O14 S2 O13 118.0(3) ?
O14 S2 O12 115.5(4) ?
O13 S2 O12 111.5(3) ?
O14 S2 C45 102.2(3) ?
O13 S2 C45 104.5(3) ?
O12 S2 C45 102.5(4) ?
C5 P1 C11 104.72(17) ?
C5 P1 C4 107.38(17) ?
C11 P1 C4 106.17(19) ?
C5 P1 Pd1 121.32(13) ?
C11 P1 Pd1 114.64(12) ?
C4 P1 Pd1 101.50(13) ?
C27 P2 C33 105.07(17) ?
C27 P2 C26 106.70(17) ?
C33 P2 C26 104.92(19) ?
C27 P2 Pd2 122.51(14) ?
C33 P2 Pd2 115.62(12) ?
C26 P2 Pd2 100.26(12) ?
C3 O1 C2 106.4(3) ?
C19 O2 Pd1 111.2(3) ?
C21 O4 C22 115.5(3) ?
C25 O5 C24 106.6(3) ?
C41 O6 Pd2 110.0(3) ?
C43 O8 C44 114.9(3) ?
C3 N1 C1 107.9(3) ?
C3 N1 Pd1 117.7(3) ?
C1 N1 Pd1 132.5(3) ?
C25 N2 C23 107.3(3) ?
C25 N2 Pd2 116.7(3) ?
C23 N2 Pd2 134.2(3) ?
N1 C1 C2 104.0(3) ?
N1 C1 H1A 111.0 ?
C2 C1 H1A 111.0 ?
N1 C1 H1B 111.0 ?
C2 C1 H1B 111.0 ?
H1A C1 H1B 109.0 ?
O1 C2 C1 103.7(3) ?
O1 C2 H2A 111.0 ?
C1 C2 H2A 111.0 ?
O1 C2 H2B 111.0 ?
C1 C2 H2B 111.0 ?
H2A C2 H2B 109.0 ?
N1 C3 O1 117.8(3) ?
N1 C3 C4 123.0(4) ?
O1 C3 C4 119.2(3) ?
C3 C4 P1 106.6(3) ?
C3 C4 H4A 110.4 ?
P1 C4 H4A 110.4 ?
C3 C4 H4B 110.4 ?
P1 C4 H4B 110.4 ?
H4A C4 H4B 108.6 ?
C6 C5 C10 119.2(4) ?
C6 C5 P1 123.4(3) ?
C10 C5 P1 117.3(3) ?
C5 C6 C7 119.8(4) ?
C5 C6 H6 120.1 ?
C7 C6 H6 120.1 ?
C8 C7 C6 120.2(4) ?
C8 C7 H7 119.9 ?
C6 C7 H7 119.9 ?
C7 C8 C9 120.4(4) ?
C7 C8 H8 119.8 ?
C9 C8 H8 119.8 ?
C10 C9 C8 119.6(4) ?
C10 C9 H9 120.2 ?
C8 C9 H9 120.2 ?
C9 C10 C5 120.7(4) ?
C9 C10 H10 119.6 ?
C5 C10 H10 119.6 ?
C16 C11 C12 118.5(4) ?
C16 C11 P1 120.2(3) ?
C12 C11 P1 121.3(3) ?
C13 C12 C11 120.8(4) ?
C13 C12 H12 119.6 ?
C11 C12 H12 119.6 ?
C12 C13 C14 118.9(4) ?
C12 C13 H13 120.5 ?
C14 C13 H13 120.5 ?
C15 C14 C13 120.8(4) ?
C15 C14 H14 119.6 ?
C13 C14 H14 119.6 ?
C16 C15 C14 119.9(4) ?
C16 C15 H15 120.1 ?
C14 C15 H15 120.1 ?
C15 C16 C11 121.2(4) ?
C15 C16 H16 119.4 ?
C11 C16 H16 119.4 ?
C21 C17 C18 110.5(3) ?
C21 C17 Pd1 106.6(3) ?
C18 C17 Pd1 102.3(3) ?
C21 C17 H17 112.3 ?
C18 C17 H17 112.3 ?
Pd1 C17 H17 112.3 ?
C19 C18 C17 111.4(4) ?
C19 C18 H18A 109.3 ?
C17 C18 H18A 109.3 ?
C19 C18 H18B 109.3 ?
C17 C18 H18B 109.3 ?
H18A C18 H18B 108.0 ?
O2 C19 C18 120.3(4) ?
O2 C19 C20 119.2(4) ?
C18 C19 C20 120.5(5) ?
C19 C20 H20A 109.5 ?
C19 C20 H20B 109.5 ?
H20A C20 H20B 109.5 ?
C19 C20 H20C 109.5 ?
H20A C20 H20C 109.5 ?
H20B C20 H20C 109.5 ?
O3 C21 O4 123.2(4) ?
O3 C21 C17 125.1(4) ?
O4 C21 C17 111.6(3) ?
O4 C22 H22A 109.5 ?
O4 C22 H22B 109.5 ?
H22A C22 H22B 109.5 ?
O4 C22 H22C 109.5 ?
H22A C22 H22C 109.5 ?
H22B C22 H22C 109.5 ?
N2 C23 C24 103.8(3) ?
N2 C23 H23A 111.0 ?
C24 C23 H23A 111.0 ?
N2 C23 H23B 111.0 ?
C24 C23 H23B 111.0 ?
H23A C23 H23B 109.0 ?
O5 C24 C23 103.9(3) ?
O5 C24 H24A 111.0 ?
C23 C24 H24A 111.0 ?
O5 C24 H24B 111.0 ?
C23 C24 H24B 111.0 ?
H24A C24 H24B 109.0 ?
N2 C25 O5 117.6(3) ?
N2 C25 C26 122.5(4) ?
O5 C25 C26 119.9(3) ?
C25 C26 P2 106.5(2) ?
C25 C26 H26A 110.4 ?
P2 C26 H26A 110.4 ?
C25 C26 H26B 110.4 ?
P2 C26 H26B 110.4 ?
H26A C26 H26B 108.6 ?
C28 C27 C32 118.3(4) ?
C28 C27 P2 122.2(3) ?
C32 C27 P2 119.4(3) ?
C29 C28 C27 120.4(4) ?
C29 C28 H28 119.8 ?
C27 C28 H28 119.8 ?
C30 C29 C28 120.2(4) ?
C30 C29 H29 119.9 ?
C28 C29 H29 119.9 ?
C29 C30 C31 120.1(4) ?
C29 C30 H30 120.0 ?
C31 C30 H30 120.0 ?
C32 C31 C30 120.0(4) ?
C32 C31 H31 120.0 ?
C30 C31 H31 120.0 ?
C31 C32 C27 121.0(4) ?
C31 C32 H32 119.5 ?
C27 C32 H32 119.5 ?
C38 C33 C34 119.6(4) ?
C38 C33 P2 120.6(3) ?
C34 C33 P2 119.8(3) ?
C35 C34 C33 120.4(4) ?
C35 C34 H34 119.8 ?
C33 C34 H34 119.8 ?
C34 C35 C36 120.1(4) ?
C34 C35 H35 120.0 ?
C36 C35 H35 120.0 ?
C37 C36 C35 120.0(4) ?
C37 C36 H36 120.0 ?
C35 C36 H36 120.0 ?
C36 C37 C38 119.9(4) ?
C36 C37 H37 120.0 ?
C38 C37 H37 120.0 ?
C33 C38 C37 120.0(4) ?
C33 C38 H38 120.0 ?
C37 C38 H38 120.0 ?
C43 C39 C40 111.2(4) ?
C43 C39 Pd2 105.0(3) ?
C40 C39 Pd2 102.7(3) ?
C43 C39 H39 112.4 ?
C40 C39 H39 112.4 ?
Pd2 C39 H39 112.4 ?
C41 C40 C39 112.0(4) ?
C41 C40 H40A 109.2 ?
C39 C40 H40A 109.2 ?
C41 C40 H40B 109.2 ?
C39 C40 H40B 109.2 ?
H40A C40 H40B 107.9 ?
O6 C41 C40 120.8(4) ?
O6 C41 C42 119.5(5) ?
C40 C41 C42 119.6(5) ?
C41 C42 H42A 109.5 ?
C41 C42 H42B 109.5 ?
H42A C42 H42B 109.5 ?
C41 C42 H42C 109.5 ?
H42A C42 H42C 109.5 ?
H42B C42 H42C 109.5 ?
O7 C43 O8 122.0(4) ?
O7 C43 C39 124.7(4) ?
O8 C43 C39 113.3(4) ?
O8 C44 H44A 109.5 ?
O8 C44 H44B 109.5 ?
H44A C44 H44B 109.5 ?
O8 C44 H44C 109.5 ?
H44A C44 H44C 109.5 ?
H44B C44 H44C 109.5 ?
F5 C45 F4 103.9(5) ?
F5 C45 F6 109.1(7) ?
F4 C45 F6 107.1(5) ?
F5 C45 S2 112.2(5) ?
F4 C45 S2 113.7(5) ?
F6 C45 S2 110.4(4) ?
F2 C46 F3 110.0(4) ?
F2 C46 F1 105.7(4) ?
F3 C46 F1 106.6(4) ?
F2 C46 S1 112.8(4) ?
F3 C46 S1 111.9(4) ?
F1 C46 S1 109.4(3) ?

loop_
_geom_bond_atom_site_label_1
_geom_bond_atom_site_label_2
_geom_bond_distance
_geom_bond_publ_flag
Pd1 C17 2.046(4) y
Pd1 N1 2.082(3) y
Pd1 O2 2.112(2) y
Pd1 P1 2.2051(10) y
Pd2 C39 2.046(4) y
Pd2 N2 2.088(3) y
Pd2 O6 2.120(3) y
Pd2 P2 2.2022(10) y
S1 O9 1.421(3) ?
S1 O10 1.429(4) ?
S1 O11 1.430(3) ?
S1 C46 1.819(5) ?
S2 O14 1.366(4) ?
S2 O13 1.397(4) ?
S2 O12 1.427(5) ?
S2 C45 1.771(6) ?
P1 C5 1.805(4) ?
P1 C11 1.805(4) ?
P1 C4 1.837(4) y
P2 C27 1.798(4) ?
P2 C33 1.803(4) ?
P2 C26 1.843(4) y
F1 C46 1.360(6) ?
F2 C46 1.297(5) ?
F3 C46 1.304(5) ?
F4 C45 1.300(7) ?
F5 C45 1.296(8) ?
F6 C45 1.324(6) ?
O1 C3 1.329(5) ?
O1 C2 1.479(5) ?
O2 C19 1.220(5) y
O3 C21 1.203(5) ?
O4 C21 1.351(5) ?
O4 C22 1.456(5) ?
O5 C25 1.326(5) ?
O5 C24 1.470(5) ?
O6 C41 1.237(6) y
O7 C43 1.211(5) ?
O8 C43 1.344(5) ?
O8 C44 1.444(5) ?
N1 C3 1.285(5) y
N1 C1 1.469(5) ?
N2 C25 1.295(5) y
N2 C23 1.476(5) ?
C1 C2 1.529(6) ?
C1 H1A 0.9900 ?
C1 H1B 0.9900 ?
C2 H2A 0.9900 ?
C2 H2B 0.9900 ?
C3 C4 1.496(5) y
C4 H4A 0.9900 ?
C4 H4B 0.9900 ?
C5 C6 1.382(5) ?
C5 C10 1.395(5) ?
C6 C7 1.390(6) ?
C6 H6 0.9500 ?
C7 C8 1.376(6) ?
C7 H7 0.9500 ?
C8 C9 1.379(6) ?
C8 H8 0.9500 ?
C9 C10 1.374(6) ?
C9 H9 0.9500 ?
C10 H10 0.9500 ?
C11 C16 1.382(5) ?
C11 C12 1.401(5) ?
C12 C13 1.382(6) ?
C12 H12 0.9500 ?
C13 C14 1.388(6) ?
C13 H13 0.9500 ?
C14 C15 1.375(6) ?
C14 H14 0.9500 ?
C15 C16 1.370(6) ?
C15 H15 0.9500 ?
C16 H16 0.9500 ?
C17 C21 1.491(5) ?
C17 C18 1.545(6) y
C17 H17 1.0000 ?
C18 C19 1.472(6) y
C18 H18A 0.9900 ?
C18 H18B 0.9900 ?
C19 C20 1.498(6) ?
C20 H20A 0.9800 ?
C20 H20B 0.9800 ?
C20 H20C 0.9800 ?
C22 H22A 0.9800 ?
C22 H22B 0.9800 ?
C22 H22C 0.9800 ?
C23 C24 1.526(6) ?
C23 H23A 0.9900 ?
C23 H23B 0.9900 ?
C24 H24A 0.9900 ?
C24 H24B 0.9900 ?
C25 C26 1.487(5) y
C26 H26A 0.9900 ?
C26 H26B 0.9900 ?
C27 C28 1.386(5) ?
C27 C32 1.389(5) ?
C28 C29 1.382(6) ?
C28 H28 0.9500 ?
C29 C30 1.371(6) ?
C29 H29 0.9500 ?
C30 C31 1.374(6) ?
C30 H30 0.9500 ?
C31 C32 1.373(6) ?
C31 H31 0.9500 ?
C32 H32 0.9500 ?
C33 C38 1.385(5) ?
C33 C34 1.390(6) ?
C34 C35 1.380(6) ?
C34 H34 0.9500 ?
C35 C36 1.387(6) ?
C35 H35 0.9500 ?
C36 C37 1.385(6) ?
C36 H36 0.9500 ?
C37 C38 1.393(6) ?
C37 H37 0.9500 ?
C38 H38 0.9500 ?
C39 C43 1.475(6) ?
C39 C40 1.543(7) y
C39 H39 1.0000 ?
C40 C41 1.472(7) y
C40 H40A 0.9900 ?
C40 H40B 0.9900 ?
C41 C42 1.493(7) ?
C42 H42A 0.9800 ?
C42 H42B 0.9800 ?
C42 H42C 0.9800 ?
C44 H44A 0.9800 ?
C44 H44B 0.9800 ?
C44 H44C 0.9800 ?
